data_7132266
loop_
_publ_author_name
'Zeh, Vivien'
'Schneider, Johannes Stephan'
'Bachmann, Jonas'
'Krummenacher, Ivo'
'Braunschweig, Holger'
'Helten, Holger'

_publ_section_title
;
 Poly(ferrocenylene iminoborane): an inorganic--organic hybrid polymer
 comprising a backbone of moderately interacting ferrocenes
;
_journal_name_full 'Chemical Communications'
_journal_paper_doi 10.1039/D3CC03523A
_journal_year 2023
_chemical_formula_moiety 'C48 H50 B2 Fe3 N2'
_chemical_formula_sum 'C48 H50 B2 Fe3 N2'
_chemical_formula_weight 844.07
_space_group_crystal_system triclinic
_space_group_IT_number 2
_space_group_name_Hall '-P 1'
_space_group_name_H-M_alt 'P -1'
_atom_sites_solution_hydrogens geom
_atom_sites_solution_primary dual
_atom_sites_solution_secondary difmap
_audit_creation_method SHELXL-2018/3
_audit_update_record
;
2023-06-29 deposited with the CCDC.	2023-10-24 downloaded from the CCDC.
;
_cell_angle_alpha 74.359(6)
_cell_angle_beta 86.801(6)
_cell_angle_gamma 76.243(6)
_cell_formula_units_Z 1
_cell_length_a 7.4462(12)
_cell_length_b 10.701(2)
_cell_length_c 13.3227(19)
_cell_measurement_reflns_used 9994
_cell_measurement_temperature 100(2)
_cell_measurement_theta_max 26.45
_cell_measurement_theta_min 2.22
_cell_volume 992.9(3)
_computing_cell_refinement 'Saint+ ver. V8.40A (Bruker AXS)'
_computing_data_collection 'BIS 6.2.14 / APEX3 ver. 2019.1 (Bruker AXS)'
_computing_data_reduction 'Saint+ ver. V8.40A (Bruker AXS)'
_computing_molecular_graphics 'ShelXLe (Huebschle et all, 2011)'
_computing_publication_material 'SHELXL-2018/3 (Sheldrick, 2018)'
_computing_structure_refinement 'SHELXL-2018/3 (Sheldrick, 2018)'
_computing_structure_solution 'SHELXT 2014/5 (Sheldrick, 2014)'
_diffrn_ambient_temperature 100(2)
_diffrn_detector_area_resol_mean 7.5
_diffrn_measured_fraction_theta_full 0.990
_diffrn_measured_fraction_theta_max 0.987
_diffrn_measurement_device 'four-circle diffractometer'
_diffrn_measurement_device_type 'Bruker D8-Quest'
_diffrn_measurement_method '\f and \w scans'
_diffrn_radiation_type MoK\a
_diffrn_radiation_wavelength 0.71073
_diffrn_reflns_av_R_equivalents 0.0291
_diffrn_reflns_av_unetI/netI 0.0194
_diffrn_reflns_Laue_measured_fraction_full 0.990
_diffrn_reflns_Laue_measured_fraction_max 0.987
_diffrn_reflns_limit_h_max 9
_diffrn_reflns_limit_h_min -9
_diffrn_reflns_limit_k_max 13
_diffrn_reflns_limit_k_min -13
_diffrn_reflns_limit_l_max 16
_diffrn_reflns_limit_l_min -16
_diffrn_reflns_number 26488
_diffrn_reflns_point_group_measured_fraction_full 0.990
_diffrn_reflns_point_group_measured_fraction_max 0.987
_diffrn_reflns_theta_full 26.000
_diffrn_reflns_theta_max 26.462
_diffrn_reflns_theta_min 2.032
_diffrn_source 'micro-focus sealed X-ray tube'
_diffrn_source_type 'Incoatec ImS 2.0'
_exptl_absorpt_coefficient_mu 1.118
_exptl_absorpt_correction_T_max 0.7454
_exptl_absorpt_correction_T_min 0.6727
_exptl_absorpt_correction_type multi-scan
_exptl_absorpt_process_details 'SadAbs 2016/2 (Bruker AXS)'
_exptl_crystal_colour yellow
_exptl_crystal_density_diffrn 1.412
_exptl_crystal_description block
_exptl_crystal_F_000 440
_exptl_crystal_size_max 0.356
_exptl_crystal_size_mid 0.243
_exptl_crystal_size_min 0.168
_refine_diff_density_max 0.494
_refine_diff_density_min -0.292
_refine_diff_density_rms 0.065
_refine_ls_extinction_method none
_refine_ls_goodness_of_fit_ref 1.092
_refine_ls_hydrogen_treatment constr
_refine_ls_matrix_type full
_refine_ls_number_parameters 253
_refine_ls_number_reflns 4064
_refine_ls_number_restraints 0
_refine_ls_restrained_S_all 1.092
_refine_ls_R_factor_all 0.0360
_refine_ls_R_factor_gt 0.0323
_refine_ls_shift/su_max 0.000
_refine_ls_shift/su_mean 0.000
_refine_ls_structure_factor_coef Fsqd
_refine_ls_weighting_details 'w=1/[\s^2^(Fo^2^)+(0.0279P)^2^+1.1700P] where P=(Fo^2^+2Fc^2^)/3'
_refine_ls_weighting_scheme calc
_refine_ls_wR_factor_gt 0.0767
_refine_ls_wR_factor_ref 0.0785
_reflns_Friedel_coverage 0.000
_reflns_number_gt 3745
_reflns_number_total 4064
_reflns_threshold_expression 'I > 2\s(I)'
_cod_data_source_file d3cc03523a2.cif
_cod_data_source_block test_a
_cod_database_code 7132266
_shelx_shelxl_version_number 2018/3
_shelx_space_group_comment
;
The symmetry employed for this shelxl refinement is uniquely defined
by the following loop, which should always be used as a source of
symmetry information in preference to the above space-group names.
They are only intended as comments.
;
_shelx_estimated_absorpt_t_min 0.692
_shelx_estimated_absorpt_t_max 0.834

loop_
_space_group_symop_operation_xyz
'x, y, z'
'-x, -y, -z'

loop_
_atom_site_label
_atom_site_type_symbol
_atom_site_fract_x
_atom_site_fract_y
_atom_site_fract_z
_atom_site_U_iso_or_equiv
_atom_site_adp_type
_atom_site_occupancy
_atom_site_site_symmetry_order
_atom_site_calc_flag
_atom_site_refinement_flags_posn
_atom_site_refinement_flags_adp
_atom_site_refinement_flags_occupancy
_atom_site_disorder_assembly
_atom_site_disorder_group
Fe2_1 Fe 0.58231(4) 0.22436(3) 0.04967(2) 0.01676(9) Uani 1 1 d . . . . .
C2_1 C 0.7320(3) -0.0077(2) 0.53659(17) 0.0218(4) Uani 1 1 d . . . . .
H2_1 H 0.675464 -0.076871 0.532313 0.026 Uiso 1 1 calc R U . . .
C3_1 C 0.8291(3) -0.0039(2) 0.62510(17) 0.0253(5) Uani 1 1 d . . . . .
H3_1 H 0.847487 -0.069600 0.690101 0.030 Uiso 1 1 calc R U . . .
C4_1 C 0.8927(3) 0.1155(2) 0.59838(17) 0.0244(5) Uani 1 1 d . . . . .
H4_1 H 0.960791 0.143812 0.642805 0.029 Uiso 1 1 calc R U . . .
C5_1 C 0.8374(3) 0.1861(2) 0.49352(16) 0.0202(4) Uani 1 1 d . . . . .
H5_1 H 0.864077 0.268436 0.455619 0.024 Uiso 1 1 calc R U . . .
C6_1 C 0.4814(3) 0.27038(19) 0.18675(16) 0.0175(4) Uani 1 1 d . . . . .
C7_1 C 0.4287(3) 0.38388(19) 0.09958(16) 0.0186(4) Uani 1 1 d . . . . .
H7_1 H 0.458492 0.467635 0.091126 0.022 Uiso 1 1 calc R U . . .
C8_1 C 0.3247(3) 0.3521(2) 0.02732(17) 0.0219(4) Uani 1 1 d . . . . .
H8_1 H 0.274254 0.410091 -0.037198 0.026 Uiso 1 1 calc R U . . .
C9_1 C 0.3098(3) 0.2181(2) 0.06906(18) 0.0222(4) Uani 1 1 d . . . . .
H9_1 H 0.246468 0.170803 0.037715 0.027 Uiso 1 1 calc R U . . .
C10_1 C 0.4064(3) 0.1672(2) 0.16597(17) 0.0197(4) Uani 1 1 d . . . . .
H10_1 H 0.419571 0.079339 0.210001 0.024 Uiso 1 1 calc R U . . .
C11_1 C 0.8251(3) 0.2658(2) -0.01714(18) 0.0247(5) Uani 1 1 d . . . . .
H11_1 H 0.869531 0.342879 -0.020167 0.030 Uiso 1 1 calc R U . . .
C12_1 C 0.7091(3) 0.2507(2) -0.09280(18) 0.0267(5) Uani 1 1 d . . . . .
H12_1 H 0.662368 0.316230 -0.154989 0.032 Uiso 1 1 calc R U . . .
C13_1 C 0.6757(3) 0.1199(2) -0.05870(18) 0.0259(5) Uani 1 1 d . . . . .
H13_1 H 0.603345 0.082895 -0.094248 0.031 Uiso 1 1 calc R U . . .
C14_1 C 0.7701(3) 0.0549(2) 0.03812(18) 0.0244(4) Uani 1 1 d . . . . .
H14_1 H 0.771313 -0.033275 0.078597 0.029 Uiso 1 1 calc R U . . .
C15_1 C 0.8622(3) 0.1443(2) 0.06386(18) 0.0235(4) Uani 1 1 d . . . . .
H15_1 H 0.935648 0.126309 0.124409 0.028 Uiso 1 1 calc R U . . .
Fe1_1 Fe 1.000000 0.000000 0.500000 0.01666(10) Uani 1 2 d S . P . .
N1_1 N 0.6507(2) 0.14283(16) 0.35753(14) 0.0183(3) Uani 1 1 d . . . . .
H1_1 H 0.631150 0.074112 0.339137 0.022 Uiso 1 1 calc R U . . .
C1_1 C 0.7350(3) 0.11071(19) 0.45589(16) 0.0180(4) Uani 1 1 d . . . . .
B1_1 B 0.5925(3) 0.2664(2) 0.28347(18) 0.0168(4) Uani 1 1 d . . . . .
C1_2 C 0.6194(3) 0.40295(19) 0.29984(15) 0.0167(4) Uani 1 1 d . . . . .
C2_2 C 0.4777(3) 0.4777(2) 0.34828(16) 0.0194(4) Uani 1 1 d . . . . .
C3_2 C 0.4928(3) 0.6015(2) 0.35823(17) 0.0227(4) Uani 1 1 d . . . . .
H3_2 H 0.397547 0.650400 0.392559 0.027 Uiso 1 1 calc R U . . .
C4_2 C 0.6430(3) 0.6549(2) 0.31936(17) 0.0228(4) Uani 1 1 d . . . . .
C5_2 C 0.7830(3) 0.5807(2) 0.27132(16) 0.0210(4) Uani 1 1 d . . . . .
H5_2 H 0.886915 0.615797 0.244394 0.025 Uiso 1 1 calc R U . . .
C6_2 C 0.7736(3) 0.45538(19) 0.26193(16) 0.0182(4) Uani 1 1 d . . . . .
C7_2 C 0.3083(3) 0.4267(2) 0.38921(19) 0.0274(5) Uani 1 1 d . . . . .
H7A_2 H 0.230287 0.487863 0.425651 0.041 Uiso 1 1 calc R U . . .
H7B_2 H 0.346087 0.337975 0.437663 0.041 Uiso 1 1 calc R U . . .
H7C_2 H 0.238635 0.421212 0.330917 0.041 Uiso 1 1 calc R U . . .
C8_2 C 0.6533(4) 0.7901(2) 0.3300(2) 0.0315(5) Uani 1 1 d . . . . .
H8A_2 H 0.531963 0.836047 0.349794 0.047 Uiso 1 1 calc R U . . .
H8B_2 H 0.689865 0.843107 0.263266 0.047 Uiso 1 1 calc R U . . .
H8C_2 H 0.744829 0.778741 0.383736 0.047 Uiso 1 1 calc R U . . .
C9_2 C 0.9316(3) 0.3764(2) 0.21237(18) 0.0239(4) Uani 1 1 d . . . . .
H9A_2 H 1.011577 0.434782 0.176066 0.036 Uiso 1 1 calc R U . . .
H9B_2 H 0.882586 0.340218 0.162384 0.036 Uiso 1 1 calc R U . . .
H9C_2 H 1.003333 0.302969 0.266476 0.036 Uiso 1 1 calc R U . . .

loop_
_atom_site_aniso_label
_atom_site_aniso_U_11
_atom_site_aniso_U_22
_atom_site_aniso_U_33
_atom_site_aniso_U_23
_atom_site_aniso_U_13
_atom_site_aniso_U_12
Fe2_1 0.01709(15) 0.01540(15) 0.01873(16) -0.00560(11) -0.00149(11) -0.00393(11)
C2_1 0.0156(9) 0.0208(10) 0.0248(11) -0.0017(8) 0.0038(8) -0.0020(8)
C3_1 0.0195(10) 0.0289(11) 0.0191(11) -0.0005(9) 0.0032(8) 0.0032(8)
C4_1 0.0188(10) 0.0309(11) 0.0218(11) -0.0108(9) -0.0027(8) 0.0029(8)
C5_1 0.0184(9) 0.0188(10) 0.0216(11) -0.0068(8) -0.0012(8) 0.0009(8)
C6_1 0.0164(9) 0.0152(9) 0.0213(11) -0.0060(8) 0.0005(8) -0.0033(7)
C7_1 0.0184(9) 0.0157(9) 0.0217(11) -0.0066(8) -0.0009(8) -0.0016(7)
C8_1 0.0176(10) 0.0233(10) 0.0232(11) -0.0065(9) -0.0051(8) 0.0000(8)
C9_1 0.0165(9) 0.0243(10) 0.0302(12) -0.0129(9) -0.0003(8) -0.0064(8)
C10_1 0.0192(10) 0.0179(9) 0.0231(11) -0.0058(8) 0.0015(8) -0.0063(8)
C11_1 0.0207(10) 0.0266(11) 0.0295(12) -0.0110(9) 0.0039(9) -0.0072(8)
C12_1 0.0300(11) 0.0294(11) 0.0205(11) -0.0075(9) 0.0028(9) -0.0059(9)
C13_1 0.0273(11) 0.0277(11) 0.0266(12) -0.0148(9) 0.0018(9) -0.0056(9)
C14_1 0.0242(10) 0.0202(10) 0.0303(12) -0.0121(9) 0.0028(9) -0.0023(8)
C15_1 0.0179(10) 0.0272(11) 0.0262(12) -0.0115(9) 0.0002(8) -0.0020(8)
Fe1_1 0.01423(19) 0.0165(2) 0.0165(2) -0.00239(16) -0.00103(15) -0.00015(15)
N1_1 0.0186(8) 0.0146(8) 0.0221(9) -0.0053(7) -0.0037(7) -0.0031(6)
C1_1 0.0134(9) 0.0177(9) 0.0201(11) -0.0042(8) -0.0008(7) 0.0013(7)
B1_1 0.0133(10) 0.0174(10) 0.0190(12) -0.0051(9) 0.0011(8) -0.0020(8)
C1_2 0.0190(9) 0.0145(9) 0.0149(10) -0.0024(7) -0.0049(7) -0.0012(7)
C2_2 0.0205(10) 0.0191(10) 0.0171(10) -0.0044(8) -0.0038(8) -0.0009(8)
C3_2 0.0246(10) 0.0191(10) 0.0227(11) -0.0069(8) -0.0031(8) 0.0001(8)
C4_2 0.0304(11) 0.0145(9) 0.0232(11) -0.0053(8) -0.0062(9) -0.0030(8)
C5_2 0.0233(10) 0.0196(10) 0.0211(11) -0.0035(8) -0.0025(8) -0.0085(8)
C6_2 0.0189(9) 0.0178(9) 0.0177(10) -0.0049(8) -0.0038(8) -0.0025(8)
C7_2 0.0241(11) 0.0282(11) 0.0325(13) -0.0129(10) 0.0039(9) -0.0062(9)
C8_2 0.0447(14) 0.0154(10) 0.0362(14) -0.0104(10) 0.0004(11) -0.0064(9)
C9_2 0.0203(10) 0.0243(10) 0.0309(12) -0.0128(9) 0.0024(9) -0.0066(8)

loop_
_atom_type_symbol
_atom_type_description
_atom_type_scat_dispersion_real
_atom_type_scat_dispersion_imag
_atom_type_scat_source
C C 0.0033 0.0016 'International Tables Vol C Tables 4.2.6.8 and 6.1.1.4'
H H 0.0000 0.0000 'International Tables Vol C Tables 4.2.6.8 and 6.1.1.4'
B B 0.0013 0.0007 'International Tables Vol C Tables 4.2.6.8 and 6.1.1.4'
N N 0.0061 0.0033 'International Tables Vol C Tables 4.2.6.8 and 6.1.1.4'
Fe Fe 0.3463 0.8444 'International Tables Vol C Tables 4.2.6.8 and 6.1.1.4'

loop_
_geom_angle_atom_site_label_1
_geom_angle_atom_site_label_2
_geom_angle_atom_site_label_3
_geom_angle
_geom_angle_site_symmetry_1
_geom_angle_site_symmetry_3
_geom_angle_publ_flag
C10_1 Fe2_1 C9_1 40.78(9) . . ?
C10_1 Fe2_1 C14_1 106.74(9) . . ?
C9_1 Fe2_1 C14_1 118.35(9) . . ?
C10_1 Fe2_1 C13_1 123.15(9) . . ?
C9_1 Fe2_1 C13_1 104.62(9) . . ?
C14_1 Fe2_1 C13_1 40.66(9) . . ?
C10_1 Fe2_1 C12_1 160.11(9) . . ?
C9_1 Fe2_1 C12_1 123.11(9) . . ?
C14_1 Fe2_1 C12_1 68.37(9) . . ?
C13_1 Fe2_1 C12_1 40.71(9) . . ?
C10_1 Fe2_1 C15_1 121.31(9) . . ?
C9_1 Fe2_1 C15_1 154.59(9) . . ?
C14_1 Fe2_1 C15_1 40.54(8) . . ?
C13_1 Fe2_1 C15_1 68.35(9) . . ?
C12_1 Fe2_1 C15_1 68.33(9) . . ?
C10_1 Fe2_1 C8_1 68.34(9) . . ?
C9_1 Fe2_1 C8_1 40.49(8) . . ?
C14_1 Fe2_1 C8_1 152.97(9) . . ?
C13_1 Fe2_1 C8_1 118.21(9) . . ?
C12_1 Fe2_1 C8_1 106.76(9) . . ?
C15_1 Fe2_1 C8_1 164.51(9) . . ?
C10_1 Fe2_1 C11_1 157.33(9) . . ?
C9_1 Fe2_1 C11_1 161.47(9) . . ?
C14_1 Fe2_1 C11_1 68.29(9) . . ?
C13_1 Fe2_1 C11_1 68.41(9) . . ?
C12_1 Fe2_1 C11_1 40.64(9) . . ?
C15_1 Fe2_1 C11_1 40.60(9) . . ?
C8_1 Fe2_1 C11_1 126.30(9) . . ?
C10_1 Fe2_1 C7_1 67.98(8) . . ?
C9_1 Fe2_1 C7_1 67.92(8) . . ?
C14_1 Fe2_1 C7_1 164.45(9) . . ?
C13_1 Fe2_1 C7_1 154.57(9) . . ?
C12_1 Fe2_1 C7_1 121.62(9) . . ?
C15_1 Fe2_1 C7_1 128.55(8) . . ?
C8_1 Fe2_1 C7_1 40.42(8) . . ?
C11_1 Fe2_1 C7_1 110.59(8) . . ?
C10_1 Fe2_1 C6_1 41.14(7) . . ?
C9_1 Fe2_1 C6_1 68.98(8) . . ?
C14_1 Fe2_1 C6_1 126.12(9) . . ?
C13_1 Fe2_1 C6_1 161.80(9) . . ?
C12_1 Fe2_1 C6_1 156.93(8) . . ?
C15_1 Fe2_1 C6_1 109.73(8) . . ?
C8_1 Fe2_1 C6_1 68.66(8) . . ?
C11_1 Fe2_1 C6_1 122.76(8) . . ?
C7_1 Fe2_1 C6_1 40.40(8) . . ?
C1_1 C2_1 C3_1 108.05(19) . . ?
C1_1 C2_1 Fe1_1 70.71(11) . . ?
C3_1 C2_1 Fe1_1 69.24(12) . . ?
C1_1 C2_1 H2_1 126.0 . . ?
C3_1 C2_1 H2_1 126.0 . . ?
Fe1_1 C2_1 H2_1 125.7 . . ?
C4_1 C3_1 C2_1 107.74(19) . . ?
C4_1 C3_1 Fe1_1 69.87(12) . . ?
C2_1 C3_1 Fe1_1 69.68(12) . . ?
C4_1 C3_1 H3_1 126.1 . . ?
C2_1 C3_1 H3_1 126.1 . . ?
Fe1_1 C3_1 H3_1 125.9 . . ?
C3_1 C4_1 C5_1 108.61(19) . . ?
C3_1 C4_1 Fe1_1 69.50(12) . . ?
C5_1 C4_1 Fe1_1 69.96(12) . . ?
C3_1 C4_1 H4_1 125.7 . . ?
C5_1 C4_1 H4_1 125.7 . . ?
Fe1_1 C4_1 H4_1 126.4 . . ?
C1_1 C5_1 C4_1 107.68(18) . . ?
C1_1 C5_1 Fe1_1 70.42(11) . . ?
C4_1 C5_1 Fe1_1 69.21(12) . . ?
C1_1 C5_1 H5_1 126.2 . . ?
C4_1 C5_1 H5_1 126.2 . . ?
Fe1_1 C5_1 H5_1 125.8 . . ?
C7_1 C6_1 C10_1 105.80(17) . . ?
C7_1 C6_1 B1_1 125.07(17) . . ?
C10_1 C6_1 B1_1 129.11(18) . . ?
C7_1 C6_1 Fe2_1 69.48(11) . . ?
C10_1 C6_1 Fe2_1 67.94(11) . . ?
B1_1 C6_1 Fe2_1 128.25(14) . . ?
C8_1 C7_1 C6_1 109.51(18) . . ?
C8_1 C7_1 Fe2_1 69.53(11) . . ?
C6_1 C7_1 Fe2_1 70.12(11) . . ?
C8_1 C7_1 H7_1 125.2 . . ?
C6_1 C7_1 H7_1 125.2 . . ?
Fe2_1 C7_1 H7_1 126.7 . . ?
C9_1 C8_1 C7_1 107.69(19) . . ?
C9_1 C8_1 Fe2_1 69.30(12) . . ?
C7_1 C8_1 Fe2_1 70.05(11) . . ?
C9_1 C8_1 H8_1 126.2 . . ?
C7_1 C8_1 H8_1 126.2 . . ?
Fe2_1 C8_1 H8_1 126.1 . . ?
C8_1 C9_1 C10_1 107.97(17) . . ?
C8_1 C9_1 Fe2_1 70.22(11) . . ?
C10_1 C9_1 Fe2_1 69.14(11) . . ?
C8_1 C9_1 H9_1 126.0 . . ?
C10_1 C9_1 H9_1 126.0 . . ?
Fe2_1 C9_1 H9_1 126.2 . . ?
C9_1 C10_1 C6_1 109.04(18) . . ?
C9_1 C10_1 Fe2_1 70.08(12) . . ?
C6_1 C10_1 Fe2_1 70.92(11) . . ?
C9_1 C10_1 H10_1 125.5 . . ?
C6_1 C10_1 H10_1 125.5 . . ?
Fe2_1 C10_1 H10_1 125.1 . . ?
C15_1 C11_1 C12_1 107.74(19) . . ?
C15_1 C11_1 Fe2_1 69.48(12) . . ?
C12_1 C11_1 Fe2_1 69.38(12) . . ?
C15_1 C11_1 H11_1 126.1 . . ?
C12_1 C11_1 H11_1 126.1 . . ?
Fe2_1 C11_1 H11_1 126.6 . . ?
C13_1 C12_1 C11_1 108.1(2) . . ?
C13_1 C12_1 Fe2_1 69.59(13) . . ?
C11_1 C12_1 Fe2_1 69.99(13) . . ?
C13_1 C12_1 H12_1 126.0 . . ?
C11_1 C12_1 H12_1 126.0 . . ?
Fe2_1 C12_1 H12_1 126.0 . . ?
C14_1 C13_1 C12_1 107.78(19) . . ?
C14_1 C13_1 Fe2_1 69.52(12) . . ?
C12_1 C13_1 Fe2_1 69.70(12) . . ?
C14_1 C13_1 H13_1 126.1 . . ?
C12_1 C13_1 H13_1 126.1 . . ?
Fe2_1 C13_1 H13_1 126.2 . . ?
C15_1 C14_1 C13_1 108.32(19) . . ?
C15_1 C14_1 Fe2_1 70.02(12) . . ?
C13_1 C14_1 Fe2_1 69.82(12) . . ?
C15_1 C14_1 H14_1 125.8 . . ?
C13_1 C14_1 H14_1 125.8 . . ?
Fe2_1 C14_1 H14_1 125.9 . . ?
C14_1 C15_1 C11_1 108.07(19) . . ?
C14_1 C15_1 Fe2_1 69.44(12) . . ?
C11_1 C15_1 Fe2_1 69.92(12) . . ?
C14_1 C15_1 H15_1 126.0 . . ?
C11_1 C15_1 H15_1 126.0 . . ?
Fe2_1 C15_1 H15_1 126.2 . . ?
C3_1 Fe1_1 C3_1 180.0 2_756 . ?
C3_1 Fe1_1 C4_1 139.37(9) 2_756 . ?
C3_1 Fe1_1 C4_1 40.63(9) . . ?
C3_1 Fe1_1 C4_1 40.63(9) 2_756 2_756 ?
C3_1 Fe1_1 C4_1 139.37(9) . 2_756 ?
C4_1 Fe1_1 C4_1 180.0 . 2_756 ?
C3_1 Fe1_1 C2_1 138.92(9) 2_756 . ?
C3_1 Fe1_1 C2_1 41.08(9) . . ?
C4_1 Fe1_1 C2_1 68.54(9) . . ?
C4_1 Fe1_1 C2_1 111.46(9) 2_756 . ?
C3_1 Fe1_1 C2_1 41.08(9) 2_756 2_756 ?
C3_1 Fe1_1 C2_1 138.92(9) . 2_756 ?
C4_1 Fe1_1 C2_1 111.46(9) . 2_756 ?
C4_1 Fe1_1 C2_1 68.54(9) 2_756 2_756 ?
C2_1 Fe1_1 C2_1 180.0 . 2_756 ?
C3_1 Fe1_1 C5_1 111.21(9) 2_756 . ?
C3_1 Fe1_1 C5_1 68.79(9) . . ?
C4_1 Fe1_1 C5_1 40.82(8) . . ?
C4_1 Fe1_1 C5_1 139.18(8) 2_756 . ?
C2_1 Fe1_1 C5_1 68.61(8) . . ?
C2_1 Fe1_1 C5_1 111.38(8) 2_756 . ?
C3_1 Fe1_1 C5_1 68.79(9) 2_756 2_756 ?
C3_1 Fe1_1 C5_1 111.21(9) . 2_756 ?
C4_1 Fe1_1 C5_1 139.17(8) . 2_756 ?
C4_1 Fe1_1 C5_1 40.82(8) 2_756 2_756 ?
C2_1 Fe1_1 C5_1 111.38(8) . 2_756 ?
C2_1 Fe1_1 C5_1 68.62(8) 2_756 2_756 ?
C5_1 Fe1_1 C5_1 180.0 . 2_756 ?
C3_1 Fe1_1 C1_1 111.44(8) 2_756 . ?
C3_1 Fe1_1 C1_1 68.56(8) . . ?
C4_1 Fe1_1 C1_1 68.20(8) . . ?
C4_1 Fe1_1 C1_1 111.80(8) 2_756 . ?
C2_1 Fe1_1 C1_1 40.60(8) . . ?
C2_1 Fe1_1 C1_1 139.40(8) 2_756 . ?
C5_1 Fe1_1 C1_1 40.52(8) . . ?
C5_1 Fe1_1 C1_1 139.48(8) 2_756 . ?
C3_1 Fe1_1 C1_1 68.56(8) 2_756 2_756 ?
C3_1 Fe1_1 C1_1 111.44(8) . 2_756 ?
C4_1 Fe1_1 C1_1 111.80(8) . 2_756 ?
C4_1 Fe1_1 C1_1 68.20(8) 2_756 2_756 ?
C2_1 Fe1_1 C1_1 139.40(8) . 2_756 ?
C2_1 Fe1_1 C1_1 40.60(8) 2_756 2_756 ?
C5_1 Fe1_1 C1_1 139.48(8) . 2_756 ?
C5_1 Fe1_1 C1_1 40.52(8) 2_756 2_756 ?
C1_1 Fe1_1 C1_1 180.0 . 2_756 ?
C1_1 N1_1 B1_1 130.88(17) . . ?
C1_1 N1_1 H1_1 114.6 . . ?
B1_1 N1_1 H1_1 114.6 . . ?
N1_1 C1_1 C2_1 124.36(18) . . ?
N1_1 C1_1 C5_1 127.74(18) . . ?
C2_1 C1_1 C5_1 107.90(18) . . ?
N1_1 C1_1 Fe1_1 127.44(14) . . ?
C2_1 C1_1 Fe1_1 68.68(11) . . ?
C5_1 C1_1 Fe1_1 69.06(11) . . ?
N1_1 B1_1 C6_1 118.03(18) . . ?
N1_1 B1_1 C1_2 122.79(18) . . ?
C6_1 B1_1 C1_2 118.94(17) . . ?
C2_2 C1_2 C6_2 118.80(18) . . ?
C2_2 C1_2 B1_1 118.44(17) . . ?
C6_2 C1_2 B1_1 122.63(17) . . ?
C3_2 C2_2 C1_2 119.68(19) . . ?
C3_2 C2_2 C7_2 119.40(18) . . ?
C1_2 C2_2 C7_2 120.91(18) . . ?
C4_2 C3_2 C2_2 121.85(19) . . ?
C4_2 C3_2 H3_2 119.1 . . ?
C2_2 C3_2 H3_2 119.1 . . ?
C3_2 C4_2 C5_2 118.33(18) . . ?
C3_2 C4_2 C8_2 120.4(2) . . ?
C5_2 C4_2 C8_2 121.2(2) . . ?
C4_2 C5_2 C6_2 121.16(19) . . ?
C4_2 C5_2 H5_2 119.4 . . ?
C6_2 C5_2 H5_2 119.4 . . ?
C5_2 C6_2 C1_2 120.16(18) . . ?
C5_2 C6_2 C9_2 119.34(18) . . ?
C1_2 C6_2 C9_2 120.50(17) . . ?
C2_2 C7_2 H7A_2 109.5 . . ?
C2_2 C7_2 H7B_2 109.5 . . ?
H7A_2 C7_2 H7B_2 109.5 . . ?
C2_2 C7_2 H7C_2 109.5 . . ?
H7A_2 C7_2 H7C_2 109.5 . . ?
H7B_2 C7_2 H7C_2 109.5 . . ?
C4_2 C8_2 H8A_2 109.5 . . ?
C4_2 C8_2 H8B_2 109.5 . . ?
H8A_2 C8_2 H8B_2 109.5 . . ?
C4_2 C8_2 H8C_2 109.5 . . ?
H8A_2 C8_2 H8C_2 109.5 . . ?
H8B_2 C8_2 H8C_2 109.5 . . ?
C6_2 C9_2 H9A_2 109.5 . . ?
C6_2 C9_2 H9B_2 109.5 . . ?
H9A_2 C9_2 H9B_2 109.5 . . ?
C6_2 C9_2 H9C_2 109.5 . . ?
H9A_2 C9_2 H9C_2 109.5 . . ?
H9B_2 C9_2 H9C_2 109.5 . . ?

loop_
_geom_bond_atom_site_label_1
_geom_bond_atom_site_label_2
_geom_bond_distance
_geom_bond_site_symmetry_2
_geom_bond_publ_flag
Fe2_1 C10_1 2.033(2) . ?
Fe2_1 C9_1 2.046(2) . ?
Fe2_1 C14_1 2.047(2) . ?
Fe2_1 C13_1 2.051(2) . ?
Fe2_1 C12_1 2.052(2) . ?
Fe2_1 C15_1 2.054(2) . ?
Fe2_1 C8_1 2.058(2) . ?
Fe2_1 C11_1 2.060(2) . ?
Fe2_1 C7_1 2.0647(19) . ?
Fe2_1 C6_1 2.073(2) . ?
C2_1 C1_1 1.427(3) . ?
C2_1 C3_1 1.432(3) . ?
C2_1 Fe1_1 2.043(2) . ?
C2_1 H2_1 0.9500 . ?
C3_1 C4_1 1.416(3) . ?
C3_1 Fe1_1 2.037(2) . ?
C3_1 H3_1 0.9500 . ?
C4_1 C5_1 1.428(3) . ?
C4_1 Fe1_1 2.042(2) . ?
C4_1 H4_1 0.9500 . ?
C5_1 C1_1 1.428(3) . ?
C5_1 Fe1_1 2.052(2) . ?
C5_1 H5_1 0.9500 . ?
C6_1 C7_1 1.429(3) . ?
C6_1 C10_1 1.443(3) . ?
C6_1 B1_1 1.555(3) . ?
C7_1 C8_1 1.424(3) . ?
C7_1 H7_1 0.9500 . ?
C8_1 C9_1 1.420(3) . ?
C8_1 H8_1 0.9500 . ?
C9_1 C10_1 1.421(3) . ?
C9_1 H9_1 0.9500 . ?
C10_1 H10_1 0.9500 . ?
C11_1 C15_1 1.427(3) . ?
C11_1 C12_1 1.428(3) . ?
C11_1 H11_1 0.9500 . ?
C12_1 C13_1 1.427(3) . ?
C12_1 H12_1 0.9500 . ?
C13_1 C14_1 1.424(3) . ?
C13_1 H13_1 0.9500 . ?
C14_1 C15_1 1.421(3) . ?
C14_1 H14_1 0.9500 . ?
C15_1 H15_1 0.9500 . ?
Fe1_1 C1_1 2.0702(19) . ?
Fe1_1 C1_1 2.0702(19) 2_756 ?
N1_1 C1_1 1.405(3) . ?
N1_1 B1_1 1.408(3) . ?
N1_1 H1_1 0.8800 . ?
B1_1 C1_2 1.594(3) . ?
C1_2 C2_2 1.404(3) . ?
C1_2 C6_2 1.406(3) . ?
C2_2 C3_2 1.397(3) . ?
C2_2 C7_2 1.508(3) . ?
C3_2 C4_2 1.388(3) . ?
C3_2 H3_2 0.9500 . ?
C4_2 C5_2 1.390(3) . ?
C4_2 C8_2 1.510(3) . ?
C5_2 C6_2 1.399(3) . ?
C5_2 H5_2 0.9500 . ?
C6_2 C9_2 1.509(3) . ?
C7_2 H7A_2 0.9800 . ?
C7_2 H7B_2 0.9800 . ?
C7_2 H7C_2 0.9800 . ?
C8_2 H8A_2 0.9800 . ?
C8_2 H8B_2 0.9800 . ?
C8_2 H8C_2 0.9800 . ?
C9_2 H9A_2 0.9800 . ?
C9_2 H9B_2 0.9800 . ?
C9_2 H9C_2 0.9800 . ?

loop_
_geom_torsion_atom_site_label_1
_geom_torsion_atom_site_label_2
_geom_torsion_atom_site_label_3
_geom_torsion_atom_site_label_4
_geom_torsion
_geom_torsion_site_symmetry_1
_geom_torsion_site_symmetry_2
_geom_torsion_site_symmetry_3
_geom_torsion_site_symmetry_4
_geom_torsion_publ_flag
C1_1 C2_1 C3_1 C4_1 -0.6(2) . . . . ?
Fe1_1 C2_1 C3_1 C4_1 59.75(14) . . . . ?
C1_1 C2_1 C3_1 Fe1_1 -60.33(14) . . . . ?
C2_1 C3_1 C4_1 C5_1 -0.4(2) . . . . ?
Fe1_1 C3_1 C4_1 C5_1 59.22(14) . . . . ?
C2_1 C3_1 C4_1 Fe1_1 -59.63(14) . . . . ?
C3_1 C4_1 C5_1 C1_1 1.3(2) . . . . ?
Fe1_1 C4_1 C5_1 C1_1 60.18(13) . . . . ?
C3_1 C4_1 C5_1 Fe1_1 -58.93(14) . . . . ?
C10_1 C6_1 C7_1 C8_1 0.0(2) . . . . ?
B1_1 C6_1 C7_1 C8_1 -178.49(18) . . . . ?
Fe2_1 C6_1 C7_1 C8_1 58.50(14) . . . . ?
C10_1 C6_1 C7_1 Fe2_1 -58.48(13) . . . . ?
B1_1 C6_1 C7_1 Fe2_1 123.01(19) . . . . ?
C6_1 C7_1 C8_1 C9_1 0.4(2) . . . . ?
Fe2_1 C7_1 C8_1 C9_1 59.30(14) . . . . ?
C6_1 C7_1 C8_1 Fe2_1 -58.85(14) . . . . ?
C7_1 C8_1 C9_1 C10_1 -0.7(2) . . . . ?
Fe2_1 C8_1 C9_1 C10_1 59.04(14) . . . . ?
C7_1 C8_1 C9_1 Fe2_1 -59.78(14) . . . . ?
C8_1 C9_1 C10_1 C6_1 0.8(2) . . . . ?
Fe2_1 C9_1 C10_1 C6_1 60.47(14) . . . . ?
C8_1 C9_1 C10_1 Fe2_1 -59.71(14) . . . . ?
C7_1 C6_1 C10_1 C9_1 -0.5(2) . . . . ?
B1_1 C6_1 C10_1 C9_1 177.95(19) . . . . ?
Fe2_1 C6_1 C10_1 C9_1 -59.96(14) . . . . ?
C7_1 C6_1 C10_1 Fe2_1 59.48(13) . . . . ?
B1_1 C6_1 C10_1 Fe2_1 -122.1(2) . . . . ?
C15_1 C11_1 C12_1 C13_1 -0.3(2) . . . . ?
Fe2_1 C11_1 C12_1 C13_1 -59.38(15) . . . . ?
C15_1 C11_1 C12_1 Fe2_1 59.10(14) . . . . ?
C11_1 C12_1 C13_1 C14_1 0.3(2) . . . . ?
Fe2_1 C12_1 C13_1 C14_1 -59.31(15) . . . . ?
C11_1 C12_1 C13_1 Fe2_1 59.63(15) . . . . ?
C12_1 C13_1 C14_1 C15_1 -0.2(2) . . . . ?
Fe2_1 C13_1 C14_1 C15_1 -59.65(14) . . . . ?
C12_1 C13_1 C14_1 Fe2_1 59.42(15) . . . . ?
C13_1 C14_1 C15_1 C11_1 0.1(2) . . . . ?
Fe2_1 C14_1 C15_1 C11_1 -59.47(14) . . . . ?
C13_1 C14_1 C15_1 Fe2_1 59.53(15) . . . . ?
C12_1 C11_1 C15_1 C14_1 0.1(2) . . . . ?
Fe2_1 C11_1 C15_1 C14_1 59.17(14) . . . . ?
C12_1 C11_1 C15_1 Fe2_1 -59.03(15) . . . . ?
B1_1 N1_1 C1_1 C2_1 158.2(2) . . . . ?
B1_1 N1_1 C1_1 C5_1 -22.2(3) . . . . ?
B1_1 N1_1 C1_1 Fe1_1 -113.5(2) . . . . ?
C3_1 C2_1 C1_1 N1_1 -179.01(17) . . . . ?
Fe1_1 C2_1 C1_1 N1_1 121.59(19) . . . . ?
C3_1 C2_1 C1_1 C5_1 1.4(2) . . . . ?
Fe1_1 C2_1 C1_1 C5_1 -58.05(13) . . . . ?
C3_1 C2_1 C1_1 Fe1_1 59.40(14) . . . . ?
C4_1 C5_1 C1_1 N1_1 178.78(18) . . . . ?
Fe1_1 C5_1 C1_1 N1_1 -121.8(2) . . . . ?
C4_1 C5_1 C1_1 C2_1 -1.6(2) . . . . ?
Fe1_1 C5_1 C1_1 C2_1 57.82(13) . . . . ?
C4_1 C5_1 C1_1 Fe1_1 -59.42(13) . . . . ?
C1_1 N1_1 B1_1 C6_1 -172.72(18) . . . . ?
C1_1 N1_1 B1_1 C1_2 1.6(3) . . . . ?
C7_1 C6_1 B1_1 N1_1 -173.23(18) . . . . ?
C10_1 C6_1 B1_1 N1_1 8.6(3) . . . . ?
Fe2_1 C6_1 B1_1 N1_1 -82.8(2) . . . . ?
C7_1 C6_1 B1_1 C1_2 12.3(3) . . . . ?
C10_1 C6_1 B1_1 C1_2 -165.89(19) . . . . ?
Fe2_1 C6_1 B1_1 C1_2 102.7(2) . . . . ?
N1_1 B1_1 C1_2 C2_2 -90.6(2) . . . . ?
C6_1 B1_1 C1_2 C2_2 83.7(2) . . . . ?
N1_1 B1_1 C1_2 C6_2 93.5(3) . . . . ?
C6_1 B1_1 C1_2 C6_2 -92.2(2) . . . . ?
C6_2 C1_2 C2_2 C3_2 -0.3(3) . . . . ?
B1_1 C1_2 C2_2 C3_2 -176.32(18) . . . . ?
C6_2 C1_2 C2_2 C7_2 179.31(19) . . . . ?
B1_1 C1_2 C2_2 C7_2 3.3(3) . . . . ?
C1_2 C2_2 C3_2 C4_2 1.4(3) . . . . ?
C7_2 C2_2 C3_2 C4_2 -178.1(2) . . . . ?
C2_2 C3_2 C4_2 C5_2 -1.3(3) . . . . ?
C2_2 C3_2 C4_2 C8_2 179.0(2) . . . . ?
C3_2 C4_2 C5_2 C6_2 0.1(3) . . . . ?
C8_2 C4_2 C5_2 C6_2 179.7(2) . . . . ?
C4_2 C5_2 C6_2 C1_2 1.0(3) . . . . ?
C4_2 C5_2 C6_2 C9_2 -178.00(19) . . . . ?
C2_2 C1_2 C6_2 C5_2 -0.9(3) . . . . ?
B1_1 C1_2 C6_2 C5_2 174.94(19) . . . . ?
C2_2 C1_2 C6_2 C9_2 178.09(18) . . . . ?
B1_1 C1_2 C6_2 C9_2 -6.0(3) . . . . ?
